data_7022098
loop_
_publ_author_name
'Dhokale, Bhausaheb'
'Gautam, Prabhat'
'Mobin, Shaikh M.'
'Misra, Rajneesh'

_publ_section_title
;
 Donor-acceptor, ferrocenyl substituted BODIPYs with marvelous
 supramolecular interactions.
;
_journal_issue 5
_journal_name_full 'Dalton transactions (Cambridge, England : 2003)'
_journal_page_first 1512
_journal_page_last 1518
_journal_paper_doi 10.1039/c2dt31632c
_journal_volume 42
_journal_year 2013
_chemical_formula_sum 'C15 H10 B Br F2 N2'
_chemical_formula_weight 346.97
_chemical_name_systematic
;
?
;
_space_group_IT_number 14
_symmetry_cell_setting monoclinic
_symmetry_space_group_name_Hall '-P 2yn'
_symmetry_space_group_name_H-M 'P 1 21/n 1'
_atom_sites_solution_hydrogens geom
_atom_sites_solution_primary direct
_atom_sites_solution_secondary difmap
_audit_creation_method SHELXL-97
_cell_angle_alpha 90.00
_cell_angle_beta 110.414(5)
_cell_angle_gamma 90.00
_cell_formula_units_Z 8
_cell_length_a 10.2069(5)
_cell_length_b 21.3250(9)
_cell_length_c 13.6329(6)
_cell_measurement_reflns_used 5334
_cell_measurement_temperature 293(2)
_cell_measurement_theta_max 32.3570
_cell_measurement_theta_min 2.8549
_cell_volume 2781.0(2)
_computing_cell_refinement 'CrysAlis RED, Oxford Diffraction Ltd.,'
_computing_data_collection 'CrysAlis CCD, Oxford Diffraction Ltd.,'
_computing_data_reduction 'CrysAlis RED, Oxford Diffraction Ltd.,'
_computing_molecular_graphics Ortep3
_computing_publication_material Shelx97
_computing_structure_refinement 'SHELXL-97 (Sheldrick, 1997)'
_computing_structure_solution 'SHELXS-97 (Sheldrick, 1997)'
_diffrn_ambient_temperature 293(2)
_diffrn_detector_area_resol_mean 15.9948
_diffrn_measured_fraction_theta_full 0.999
_diffrn_measured_fraction_theta_max 0.999
_diffrn_measurement_device_type 'OXFORD DIFFRACTION SUPER NOVA'
_diffrn_measurement_method \w/q-scan
_diffrn_radiation_monochromator graphite
_diffrn_radiation_source 'Micro-Focus (Mo) X-ray Source'
_diffrn_radiation_type MoK\a
_diffrn_radiation_wavelength 0.71073
_diffrn_reflns_av_R_equivalents 0.0451
_diffrn_reflns_av_sigmaI/netI 0.0383
_diffrn_reflns_limit_h_max 12
_diffrn_reflns_limit_h_min -12
_diffrn_reflns_limit_k_max 25
_diffrn_reflns_limit_k_min -23
_diffrn_reflns_limit_l_max 16
_diffrn_reflns_limit_l_min -15
_diffrn_reflns_number 20420
_diffrn_reflns_theta_full 25.00
_diffrn_reflns_theta_max 25.00
_diffrn_reflns_theta_min 2.86
_exptl_absorpt_coefficient_mu 2.971
_exptl_absorpt_correction_T_max 0.5358
_exptl_absorpt_correction_T_min 0.4499
_exptl_absorpt_correction_type multi-scan
_exptl_absorpt_process_details
;
CrysAlis RED, Oxford Diffraction Ltd.,
Version 1.171.31.7 (release 18-10-2006 CrysAlis171 .NET)
(compiled Oct 18 2006,16:28:17)
Empirical absorption correction using spherical harmonics,
implemented in SCALE3 ABSPACK scaling algorithm.
;
_exptl_crystal_colour ORANGE
_exptl_crystal_density_diffrn 1.657
_exptl_crystal_density_method 'not measured'
_exptl_crystal_description BLOCK
_exptl_crystal_F_000 1376
_exptl_crystal_size_max 0.32
_exptl_crystal_size_mid 0.28
_exptl_crystal_size_min 0.24
_refine_diff_density_max 0.554
_refine_diff_density_min -0.504
_refine_diff_density_rms 0.057
_refine_ls_extinction_method none
_refine_ls_goodness_of_fit_ref 1.058
_refine_ls_hydrogen_treatment RIDING
_refine_ls_matrix_type full
_refine_ls_number_parameters 379
_refine_ls_number_reflns 4893
_refine_ls_number_restraints 0
_refine_ls_restrained_S_all 1.058
_refine_ls_R_factor_all 0.0646
_refine_ls_R_factor_gt 0.0430
_refine_ls_shift/su_max 0.000
_refine_ls_shift/su_mean 0.000
_refine_ls_structure_factor_coef Fsqd
_refine_ls_weighting_details 'calc w=1/[\s^2^(Fo^2^)+(0.0433P)^2^+1.2542P] where P=(Fo^2^+2Fc^2^)/3'
_refine_ls_weighting_scheme calc
_refine_ls_wR_factor_gt 0.0992
_refine_ls_wR_factor_ref 0.1110
_reflns_number_gt 3599
_reflns_number_total 4893
_reflns_threshold_expression >2sigma(I)
_cod_data_source_file c2dt31632c.txt
_cod_data_source_block sm046
_cod_depositor_comments
;
The following automatic conversions were performed:

'_symmetry_cell_setting' value 'Monoclinic' changed to 'monoclinic'
according to /home/saulius/struct/CIF-dictionaries/cif_core.dic
dictionary named 'cif_core.dic' version 2.4.2 from 2011-04-26.

Automatic conversion script
Id: cif_fix_values 1891 2012-01-12 08:04:46Z andrius 
;
_cod_original_sg_symbol_H-M 'P 21/n'
_cod_database_code 7022098

loop_
_symmetry_equiv_pos_as_xyz
'x, y, z'
'-x+1/2, y+1/2, -z+1/2'
'-x, -y, -z'
'x-1/2, -y-1/2, z-1/2'

loop_
_atom_site_label
_atom_site_type_symbol
_atom_site_fract_x
_atom_site_fract_y
_atom_site_fract_z
_atom_site_U_iso_or_equiv
_atom_site_adp_type
_atom_site_occupancy
_atom_site_symmetry_multiplicity
_atom_site_calc_flag
_atom_site_refinement_flags
Br1 Br 0.17820(5) 0.10668(2) 0.55607(3) 0.06195(16) Uani 1 1 d .
Br2 Br 0.29085(5) -0.11125(2) 0.44890(4) 0.06715(17) Uani 1 1 d .
F1 F 0.3362(2) 0.27705(10) 0.2866(2) 0.0733(7) Uani 1 1 d .
F2 F 0.5526(2) 0.24795(11) 0.38914(19) 0.0661(6) Uani 1 1 d .
F3 F -0.0391(2) -0.24989(11) 0.6409(2) 0.0723(7) Uani 1 1 d .
F4 F 0.1665(3) -0.26303(11) 0.7718(2) 0.0879(9) Uani 1 1 d .
N1 N 0.3666(3) 0.17409(13) 0.3628(2) 0.0456(7) Uani 1 1 d .
N2 N 0.4565(3) 0.19924(14) 0.2211(2) 0.0513(8) Uani 1 1 d .
N3 N 0.0127(3) -0.18390(14) 0.7936(2) 0.0476(7) Uani 1 1 d .
N4 N 0.1334(3) -0.16963(13) 0.6669(2) 0.0440(7) Uani 1 1 d .
B1 B 0.4280(5) 0.2280(2) 0.3156(4) 0.0507(11) Uani 1 1 d .
B2 B 0.0685(5) -0.2200(2) 0.7182(4) 0.0549(12) Uani 1 1 d .
C1 C 0.3128(4) 0.17921(17) 0.4382(3) 0.0494(9) Uani 1 1 d .
H1 H 0.3072 0.2163 0.4725 0.059 Uiso 1 1 calc R
C2 C 0.2660(4) 0.12110(17) 0.4584(3) 0.0456(9) Uani 1 1 d .
C3 C 0.2936(3) 0.07817(17) 0.3929(3) 0.0433(8) Uani 1 1 d .
H3 H 0.2741 0.0355 0.3894 0.052 Uiso 1 1 calc R
C4 C 0.3573(4) 0.11157(15) 0.3316(3) 0.0423(8) Uani 1 1 d .
C5 C 0.3988(3) 0.09234(16) 0.2492(3) 0.0407(8) Uani 1 1 d .
C6 C 0.4475(4) 0.13617(17) 0.1941(3) 0.0443(8) Uani 1 1 d .
C7 C 0.4951(4) 0.1300(2) 0.1094(3) 0.0555(10) Uani 1 1 d .
H7 H 0.5014 0.0928 0.0758 0.067 Uiso 1 1 calc R
C8 C 0.5305(5) 0.1882(2) 0.0851(3) 0.0702(12) Uani 1 1 d .
H8 H 0.5643 0.1980 0.0319 0.084 Uiso 1 1 calc R
C9 C 0.5061(5) 0.2302(2) 0.1554(3) 0.0663(12) Uani 1 1 d .
H9 H 0.5218 0.2732 0.1567 0.080 Uiso 1 1 calc R
C10 C 0.3898(3) 0.02521(16) 0.2194(3) 0.0400(8) Uani 1 1 d .
C11 C 0.4499(4) -0.02052(17) 0.2942(3) 0.0467(9) Uani 1 1 d .
H11 H 0.4967 -0.0091 0.3635 0.056 Uiso 1 1 calc R
C12 C 0.4399(4) -0.08319(18) 0.2654(3) 0.0547(10) Uani 1 1 d .
H12 H 0.4821 -0.1135 0.3156 0.066 Uiso 1 1 calc R
C13 C 0.3694(4) -0.10105(19) 0.1648(4) 0.0597(11) Uani 1 1 d .
H13 H 0.3607 -0.1433 0.1469 0.072 Uiso 1 1 calc R
C14 C 0.3112(4) -0.05605(19) 0.0897(3) 0.0577(10) Uani 1 1 d .
H14 H 0.2648 -0.0681 0.0207 0.069 Uiso 1 1 calc R
C15 C 0.3207(4) 0.00692(18) 0.1158(3) 0.0492(9) Uani 1 1 d .
H15 H 0.2814 0.0370 0.0645 0.059 Uiso 1 1 calc R
C16 C -0.0522(4) -0.2096(2) 0.8541(3) 0.0607(11) Uani 1 1 d .
H16 H -0.0777 -0.2516 0.8526 0.073 Uiso 1 1 calc R
C17 C -0.0758(4) -0.1642(2) 0.9193(3) 0.0630(11) Uani 1 1 d .
H17 H -0.1203 -0.1701 0.9676 0.076 Uiso 1 1 calc R
C18 C -0.0216(4) -0.10923(19) 0.8993(3) 0.0531(10) Uani 1 1 d .
H18 H -0.0206 -0.0710 0.9324 0.064 Uiso 1 1 calc R
C19 C 0.0328(4) -0.12103(16) 0.8191(3) 0.0436(8) Uani 1 1 d .
C20 C 0.0977(3) -0.08147(16) 0.7679(3) 0.0402(8) Uani 1 1 d .
C21 C 0.1451(3) -0.10624(15) 0.6919(3) 0.0403(8) Uani 1 1 d .
C22 C 0.1994(3) -0.07595(17) 0.6212(3) 0.0441(8) Uani 1 1 d .
H22 H 0.2161 -0.0333 0.6181 0.053 Uiso 1 1 calc R
C23 C 0.2222(4) -0.12213(18) 0.5584(3) 0.0482(9) Uani 1 1 d .
C24 C 0.1802(4) -0.17877(17) 0.5884(3) 0.0501(9) Uani 1 1 d .
H24 H 0.1843 -0.2174 0.5580 0.060 Uiso 1 1 calc R
C25 C 0.1168(3) -0.01378(16) 0.7935(3) 0.0409(8) Uani 1 1 d .
C26 C 0.2461(4) 0.01441(16) 0.8132(3) 0.0442(9) Uani 1 1 d .
H26 H 0.3214 -0.0095 0.8112 0.053 Uiso 1 1 calc R
C27 C 0.2638(4) 0.07752(18) 0.8357(3) 0.0524(10) Uani 1 1 d .
H27 H 0.3509 0.0959 0.8494 0.063 Uiso 1 1 calc R
C28 C 0.1530(5) 0.11337(18) 0.8380(3) 0.0589(11) Uani 1 1 d .
H28 H 0.1650 0.1560 0.8527 0.071 Uiso 1 1 calc R
C29 C 0.0245(4) 0.08603(19) 0.8187(3) 0.0604(11) Uani 1 1 d .
H29 H -0.0505 0.1103 0.8199 0.072 Uiso 1 1 calc R
C30 C 0.0064(4) 0.02306(17) 0.7977(3) 0.0510(9) Uani 1 1 d .
H30 H -0.0805 0.0048 0.7861 0.061 Uiso 1 1 calc R

loop_
_atom_site_aniso_label
_atom_site_aniso_U_11
_atom_site_aniso_U_22
_atom_site_aniso_U_33
_atom_site_aniso_U_23
_atom_site_aniso_U_13
_atom_site_aniso_U_12
Br1 0.0752(3) 0.0624(3) 0.0567(3) 0.0024(2) 0.0336(2) 0.0037(2)
Br2 0.0866(3) 0.0695(3) 0.0574(3) 0.0008(2) 0.0403(3) 0.0029(2)
F1 0.0801(16) 0.0362(13) 0.108(2) 0.0139(13) 0.0381(15) 0.0081(11)
F2 0.0678(14) 0.0546(15) 0.0751(17) -0.0162(12) 0.0239(13) -0.0194(11)
F3 0.0830(16) 0.0560(15) 0.0874(18) -0.0231(13) 0.0416(15) -0.0245(12)
F4 0.0884(17) 0.0516(16) 0.133(2) 0.0390(16) 0.0506(18) 0.0243(13)
N1 0.0535(17) 0.0307(17) 0.0514(19) -0.0001(14) 0.0166(16) -0.0030(13)
N2 0.0606(19) 0.0399(19) 0.0503(19) 0.0072(15) 0.0154(16) -0.0050(15)
N3 0.0562(18) 0.0394(18) 0.0478(19) 0.0055(15) 0.0190(16) -0.0070(14)
N4 0.0506(17) 0.0307(17) 0.0534(19) -0.0005(14) 0.0217(15) -0.0007(13)
B1 0.060(3) 0.030(2) 0.062(3) 0.002(2) 0.021(2) -0.005(2)
B2 0.060(3) 0.036(3) 0.073(3) 0.010(2) 0.028(3) 0.003(2)
C1 0.060(2) 0.035(2) 0.050(2) -0.0074(17) 0.0151(19) -0.0022(17)
C2 0.049(2) 0.045(2) 0.042(2) 0.0019(17) 0.0141(17) -0.0004(17)
C3 0.049(2) 0.035(2) 0.043(2) 0.0003(17) 0.0127(18) -0.0021(16)
C4 0.051(2) 0.031(2) 0.044(2) -0.0014(16) 0.0143(18) -0.0043(15)
C5 0.0412(19) 0.038(2) 0.039(2) 0.0019(16) 0.0088(16) 0.0004(15)
C6 0.048(2) 0.039(2) 0.043(2) 0.0045(17) 0.0131(18) -0.0007(16)
C7 0.063(2) 0.055(3) 0.050(2) 0.009(2) 0.022(2) 0.000(2)
C8 0.088(3) 0.072(3) 0.059(3) 0.010(2) 0.036(3) -0.013(3)
C9 0.087(3) 0.047(3) 0.065(3) 0.017(2) 0.027(3) -0.013(2)
C10 0.0424(19) 0.035(2) 0.046(2) 0.0008(16) 0.0204(17) -0.0009(15)
C11 0.053(2) 0.043(2) 0.048(2) 0.0049(18) 0.0216(18) -0.0001(17)
C12 0.065(2) 0.036(2) 0.072(3) 0.011(2) 0.035(2) 0.0065(18)
C13 0.069(3) 0.039(2) 0.081(3) -0.011(2) 0.039(3) -0.003(2)
C14 0.055(2) 0.058(3) 0.059(3) -0.018(2) 0.018(2) -0.003(2)
C15 0.051(2) 0.047(2) 0.049(2) -0.0020(18) 0.0168(19) 0.0024(17)
C16 0.070(3) 0.055(3) 0.058(3) 0.012(2) 0.023(2) -0.011(2)
C17 0.069(3) 0.073(3) 0.052(3) 0.010(2) 0.028(2) -0.013(2)
C18 0.056(2) 0.061(3) 0.044(2) 0.0002(19) 0.0190(19) -0.0031(19)
C19 0.046(2) 0.042(2) 0.043(2) 0.0038(17) 0.0153(17) -0.0031(16)
C20 0.0401(18) 0.036(2) 0.041(2) 0.0058(16) 0.0099(16) 0.0042(15)
C21 0.0451(19) 0.033(2) 0.045(2) 0.0002(16) 0.0178(17) 0.0004(15)
C22 0.053(2) 0.033(2) 0.049(2) 0.0004(17) 0.0210(18) -0.0021(16)
C23 0.053(2) 0.048(2) 0.048(2) 0.0001(18) 0.0218(19) 0.0007(17)
C24 0.055(2) 0.037(2) 0.063(3) -0.0078(18) 0.025(2) 0.0003(17)
C25 0.049(2) 0.034(2) 0.042(2) 0.0026(16) 0.0177(17) 0.0027(16)
C26 0.048(2) 0.042(2) 0.047(2) 0.0001(17) 0.0223(18) 0.0030(16)
C27 0.067(2) 0.044(2) 0.052(2) -0.0070(18) 0.027(2) -0.0122(19)
C28 0.087(3) 0.036(2) 0.062(3) -0.0070(19) 0.037(2) 0.003(2)
C29 0.066(3) 0.048(3) 0.071(3) -0.008(2) 0.029(2) 0.015(2)
C30 0.051(2) 0.046(2) 0.057(2) -0.0044(19) 0.0195(19) 0.0031(17)

loop_
_atom_type_symbol
_atom_type_description
_atom_type_scat_dispersion_real
_atom_type_scat_dispersion_imag
_atom_type_scat_source
C C 0.0033 0.0016 'International Tables Vol C Tables 4.2.6.8 and 6.1.1.4'
H H 0.0000 0.0000 'International Tables Vol C Tables 4.2.6.8 and 6.1.1.4'
B B 0.0013 0.0007 'International Tables Vol C Tables 4.2.6.8 and 6.1.1.4'
N N 0.0061 0.0033 'International Tables Vol C Tables 4.2.6.8 and 6.1.1.4'
F F 0.0171 0.0103 'International Tables Vol C Tables 4.2.6.8 and 6.1.1.4'
Br Br -0.2901 2.4595 'International Tables Vol C Tables 4.2.6.8 and 6.1.1.4'

loop_
_geom_angle_atom_site_label_1
_geom_angle_atom_site_label_2
_geom_angle_atom_site_label_3
_geom_angle
C1 N1 C4 108.2(3)
C1 N1 B1 126.6(3)
C4 N1 B1 125.2(3)
C9 N2 C6 107.7(3)
C9 N2 B1 125.8(3)
C6 N2 B1 126.3(3)
C16 N3 C19 107.6(3)
C16 N3 B2 125.6(3)
C19 N3 B2 126.5(3)
C24 N4 C21 108.5(3)
C24 N4 B2 126.3(3)
C21 N4 B2 125.2(3)
F1 B1 F2 109.7(3)
F1 B1 N2 111.8(4)
F2 B1 N2 109.5(3)
F1 B1 N1 110.6(3)
F2 B1 N1 109.2(3)
N2 B1 N1 105.9(3)
F4 B2 F3 109.6(4)
F4 B2 N3 110.5(4)
F3 B2 N3 111.0(3)
F4 B2 N4 111.0(3)
F3 B2 N4 109.0(4)
N3 B2 N4 105.7(3)
N1 C1 C2 110.1(3)
N1 C1 H1 125.0
C2 C1 H1 125.0
C3 C2 C1 107.7(3)
C3 C2 Br1 127.6(3)
C1 C2 Br1 124.8(3)
C2 C3 C4 106.7(3)
C2 C3 H3 126.6
C4 C3 H3 126.6
N1 C4 C5 121.4(3)
N1 C4 C3 107.3(3)
C5 C4 C3 131.2(3)
C4 C5 C6 120.2(3)
C4 C5 C10 119.8(3)
C6 C5 C10 120.0(3)
N2 C6 C5 120.6(3)
N2 C6 C7 107.4(3)
C5 C6 C7 132.0(4)
C8 C7 C6 108.1(4)
C8 C7 H7 126.0
C6 C7 H7 126.0
C7 C8 C9 106.9(4)
C7 C8 H8 126.5
C9 C8 H8 126.5
N2 C9 C8 110.0(4)
N2 C9 H9 125.0
C8 C9 H9 125.0
C11 C10 C15 119.0(3)
C11 C10 C5 120.5(3)
C15 C10 C5 120.5(3)
C12 C11 C10 119.9(4)
C12 C11 H11 120.0
C10 C11 H11 120.0
C13 C12 C11 121.0(4)
C13 C12 H12 119.5
C11 C12 H12 119.5
C12 C13 C14 119.5(4)
C12 C13 H13 120.2
C14 C13 H13 120.2
C13 C14 C15 120.8(4)
C13 C14 H14 119.6
C15 C14 H14 119.6
C14 C15 C10 119.8(4)
C14 C15 H15 120.1
C10 C15 H15 120.1
N3 C16 C17 109.9(4)
N3 C16 H16 125.0
C17 C16 H16 125.0
C18 C17 C16 107.3(4)
C18 C17 H17 126.4
C16 C17 H17 126.4
C17 C18 C19 107.4(4)
C17 C18 H18 126.3
C19 C18 H18 126.3
N3 C19 C20 120.8(3)
N3 C19 C18 107.8(3)
C20 C19 C18 131.4(4)
C21 C20 C19 119.4(3)
C21 C20 C25 119.6(3)
C19 C20 C25 121.0(3)
N4 C21 C20 122.0(3)
N4 C21 C22 107.2(3)
C20 C21 C22 130.6(3)
C23 C22 C21 106.7(3)
C23 C22 H22 126.7
C21 C22 H22 126.7
C22 C23 C24 107.6(3)
C22 C23 Br2 126.8(3)
C24 C23 Br2 125.6(3)
N4 C24 C23 110.1(3)
N4 C24 H24 125.0
C23 C24 H24 125.0
C26 C25 C30 118.5(3)
C26 C25 C20 120.3(3)
C30 C25 C20 121.2(3)
C27 C26 C25 120.5(3)
C27 C26 H26 119.8
C25 C26 H26 119.8
C28 C27 C26 120.3(4)
C28 C27 H27 119.9
C26 C27 H27 119.9
C29 C28 C27 119.8(4)
C29 C28 H28 120.1
C27 C28 H28 120.1
C30 C29 C28 120.4(4)
C30 C29 H29 119.8
C28 C29 H29 119.8
C29 C30 C25 120.6(3)
C29 C30 H30 119.7
C25 C30 H30 119.7

loop_
_geom_bond_atom_site_label_1
_geom_bond_atom_site_label_2
_geom_bond_distance
Br1 C2 1.872(4)
Br2 C23 1.872(4)
F1 B1 1.368(5)
F2 B1 1.384(5)
F3 B2 1.384(5)
F4 B2 1.367(5)
N1 C1 1.327(4)
N1 C4 1.392(4)
N1 B1 1.552(5)
N2 C9 1.345(5)
N2 C6 1.389(4)
N2 B1 1.543(5)
N3 C16 1.342(4)
N3 C19 1.382(4)
N3 B2 1.542(5)
N4 C24 1.329(4)
N4 C21 1.389(4)
N4 B2 1.551(5)
C1 C2 1.389(5)
C1 H1 0.9300
C2 C3 1.375(5)
C3 C4 1.417(5)
C3 H3 0.9300
C4 C5 1.394(5)
C5 C6 1.395(5)
C5 C10 1.482(5)
C6 C7 1.406(5)
C7 C8 1.365(5)
C7 H7 0.9300
C8 C9 1.396(6)
C8 H8 0.9300
C9 H9 0.9300
C10 C11 1.389(5)
C10 C15 1.397(5)
C11 C12 1.387(5)
C11 H11 0.9300
C12 C13 1.363(6)
C12 H12 0.9300
C13 C14 1.377(6)
C13 H13 0.9300
C14 C15 1.384(5)
C14 H14 0.9300
C15 H15 0.9300
C16 C17 1.392(6)
C16 H16 0.9300
C17 C18 1.363(5)
C17 H17 0.9300
C18 C19 1.409(5)
C18 H18 0.9300
C19 C20 1.400(5)
C20 C21 1.391(5)
C20 C25 1.482(5)
C21 C22 1.423(5)
C22 C23 1.377(5)
C22 H22 0.9300
C23 C24 1.390(5)
C24 H24 0.9300
C25 C26 1.389(4)
C25 C30 1.391(5)
C26 C27 1.378(5)
C26 H26 0.9300
C27 C28 1.374(5)
C27 H27 0.9300
C28 C29 1.374(6)
C28 H28 0.9300
C29 C30 1.372(5)
C29 H29 0.9300
C30 H30 0.9300

loop_
_geom_torsion_atom_site_label_1
_geom_torsion_atom_site_label_2
_geom_torsion_atom_site_label_3
_geom_torsion_atom_site_label_4
_geom_torsion
C9 N2 B1 F1 57.2(5)
C6 N2 B1 F1 -128.8(4)
C9 N2 B1 F2 -64.6(5)
C6 N2 B1 F2 109.4(4)
C9 N2 B1 N1 177.8(4)
C6 N2 B1 N1 -8.3(5)
C1 N1 B1 F1 -50.8(5)
C4 N1 B1 F1 128.4(4)
C1 N1 B1 F2 70.0(5)
C4 N1 B1 F2 -110.8(4)
C1 N1 B1 N2 -172.1(3)
C4 N1 B1 N2 7.0(5)
C16 N3 B2 F4 -60.1(5)
C19 N3 B2 F4 112.8(4)
C16 N3 B2 F3 61.8(5)
C19 N3 B2 F3 -125.4(4)
C16 N3 B2 N4 179.8(3)
C19 N3 B2 N4 -7.3(5)
C24 N4 B2 F4 68.0(5)
C21 N4 B2 F4 -115.8(4)
C24 N4 B2 F3 -52.7(5)
C21 N4 B2 F3 123.4(4)
C24 N4 B2 N3 -172.1(3)
C21 N4 B2 N3 4.0(5)
C4 N1 C1 C2 -0.4(4)
B1 N1 C1 C2 178.9(3)
N1 C1 C2 C3 0.6(4)
N1 C1 C2 Br1 -178.2(3)
C1 C2 C3 C4 -0.4(4)
Br1 C2 C3 C4 178.3(3)
C1 N1 C4 C5 176.4(3)
B1 N1 C4 C5 -2.9(5)
C1 N1 C4 C3 0.1(4)
B1 N1 C4 C3 -179.2(3)
C2 C3 C4 N1 0.2(4)
C2 C3 C4 C5 -175.6(4)
N1 C4 C5 C6 -1.7(5)
C3 C4 C5 C6 173.6(4)
N1 C4 C5 C10 178.9(3)
C3 C4 C5 C10 -5.8(6)
C9 N2 C6 C5 -179.9(3)
B1 N2 C6 C5 5.2(6)
C9 N2 C6 C7 0.5(4)
B1 N2 C6 C7 -174.3(3)
C4 C5 C6 N2 0.6(5)
C10 C5 C6 N2 -180.0(3)
C4 C5 C6 C7 180.0(4)
C10 C5 C6 C7 -0.6(6)
N2 C6 C7 C8 -0.7(4)
C5 C6 C7 C8 179.8(4)
C6 C7 C8 C9 0.6(5)
C6 N2 C9 C8 -0.2(5)
B1 N2 C9 C8 174.7(4)
C7 C8 C9 N2 -0.3(5)
C4 C5 C10 C11 -52.3(4)
C6 C5 C10 C11 128.3(4)
C4 C5 C10 C15 127.8(4)
C6 C5 C10 C15 -51.7(5)
C15 C10 C11 C12 -0.4(5)
C5 C10 C11 C12 179.6(3)
C10 C11 C12 C13 -1.3(5)
C11 C12 C13 C14 2.2(6)
C12 C13 C14 C15 -1.4(6)
C13 C14 C15 C10 -0.3(5)
C11 C10 C15 C14 1.2(5)
C5 C10 C15 C14 -178.9(3)
C19 N3 C16 C17 0.2(5)
B2 N3 C16 C17 174.2(4)
N3 C16 C17 C18 -1.0(5)
C16 C17 C18 C19 1.4(5)
C16 N3 C19 C20 -179.5(3)
B2 N3 C19 C20 6.6(6)
C16 N3 C19 C18 0.7(4)
B2 N3 C19 C18 -173.3(3)
C17 C18 C19 N3 -1.3(4)
C17 C18 C19 C20 178.9(4)
N3 C19 C20 C21 -1.3(5)
C18 C19 C20 C21 178.5(4)
N3 C19 C20 C25 178.7(3)
C18 C19 C20 C25 -1.5(6)
C24 N4 C21 C20 176.7(3)
B2 N4 C21 C20 0.0(5)
C24 N4 C21 C22 1.5(4)
B2 N4 C21 C22 -175.2(3)
C19 C20 C21 N4 -1.8(5)
C25 C20 C21 N4 178.2(3)
C19 C20 C21 C22 172.1(4)
C25 C20 C21 C22 -7.9(6)
N4 C21 C22 C23 -1.7(4)
C20 C21 C22 C23 -176.3(4)
C21 C22 C23 C24 1.2(4)
C21 C22 C23 Br2 179.2(3)
C21 N4 C24 C23 -0.8(4)
B2 N4 C24 C23 175.9(4)
C22 C23 C24 N4 -0.3(4)
Br2 C23 C24 N4 -178.3(3)
C21 C20 C25 C26 -48.8(5)
C19 C20 C25 C26 131.2(4)
C21 C20 C25 C30 130.8(4)
C19 C20 C25 C30 -49.2(5)
C30 C25 C26 C27 -0.4(5)
C20 C25 C26 C27 179.2(3)
C25 C26 C27 C28 -0.5(6)
C26 C27 C28 C29 0.6(6)
C27 C28 C29 C30 0.3(6)
C28 C29 C30 C25 -1.3(6)
C26 C25 C30 C29 1.3(6)
C20 C25 C30 C29 -178.3(4)
